data_1545397
loop_
_publ_author_name
'Song, Ping'
'Yu, Peng'
'Lin, Jin-Shun'
'Li, Yiqun'
'Yang, Ning-Yuan'
'Liu, Xin-Yuan'

_publ_section_title
;
 Transition-Metal-Free \b-C-H Bond Carbonylation of Enamides or Amides
 with a Trifluoromethyl Group as CO Surrogate for the Synthesis of
 1,3-Oxazin-6-ones.
;
_journal_issue 6
_journal_name_full 'Organic letters'
_journal_page_first 1330
_journal_page_last 1333
_journal_paper_doi 10.1021/acs.orglett.7b00178
_journal_volume 19
_journal_year 2017
_chemical_formula_sum 'C20 H16 F3 N O2'
_chemical_formula_weight 359.34
_chemical_name_systematic
;
 ?
;
_space_group_crystal_system triclinic
_space_group_IT_number 2
_space_group_name_Hall '-P 1'
_space_group_name_H-M_alt 'P -1'
_symmetry_space_group_name_Hall '-P 1'
_symmetry_space_group_name_H-M 'P -1'
_atom_sites_solution_hydrogens geom
_audit_creation_method SHELXL-2013
_cell_angle_alpha 104.277(7)
_cell_angle_beta 95.031(7)
_cell_angle_gamma 106.485(7)
_cell_formula_units_Z 2
_cell_length_a 7.3942(2)
_cell_length_b 9.7789(3)
_cell_length_c 12.8841(9)
_cell_measurement_reflns_used 8735
_cell_measurement_temperature 293(2)
_cell_measurement_theta_max 68.40
_cell_measurement_theta_min 6.70
_cell_volume 853.17(9)
_computing_cell_refinement 'CrystalClear-SM Auto 2.0 r4'
_computing_data_collection 'CrystalClear-SM 2.0 r4 (Rigaku, 2009)'
_computing_data_reduction 'CrystalClear-SM Auto 2.0 r4'
_computing_molecular_graphics 'CrystalStructure 4.0'
_computing_publication_material 'CrystalStructure 4.0 (Rigaku, 2009)'
_computing_structure_refinement 'SHELXL-2013 (Sheldrick, 2013)'
_computing_structure_solution 'SIR2004 (Burla, et al., 2005)'
_diffrn_ambient_temperature 293(2)
_diffrn_measured_fraction_theta_full 0.966
_diffrn_measured_fraction_theta_max 0.961
_diffrn_measurement_device_type 'Rigaku Saturn944+ CCD'
_diffrn_measurement_method \w
_diffrn_radiation_type CuK\a
_diffrn_radiation_wavelength 1.54178
_diffrn_reflns_av_R_equivalents 0.0417
_diffrn_reflns_av_unetI/netI 0.0381
_diffrn_reflns_Laue_measured_fraction_full 0.966
_diffrn_reflns_Laue_measured_fraction_max 0.961
_diffrn_reflns_limit_h_max 7
_diffrn_reflns_limit_h_min -8
_diffrn_reflns_limit_k_max 11
_diffrn_reflns_limit_k_min -11
_diffrn_reflns_limit_l_max 15
_diffrn_reflns_limit_l_min -15
_diffrn_reflns_number 11853
_diffrn_reflns_point_group_measured_fraction_full 0.966
_diffrn_reflns_point_group_measured_fraction_max 0.961
_diffrn_reflns_theta_full 67.679
_diffrn_reflns_theta_max 68.367
_diffrn_reflns_theta_min 6.682
_exptl_absorpt_coefficient_mu 0.957
_exptl_absorpt_correction_T_max 0.825
_exptl_absorpt_correction_T_min 0.580
_exptl_absorpt_correction_type multi-scan
_exptl_absorpt_process_details 'Jacobson, R. (1998) Private communication'
_exptl_crystal_colour colorless
_exptl_crystal_density_diffrn 1.399
_exptl_crystal_description block
_exptl_crystal_F_000 372
_exptl_crystal_size_max 0.20
_exptl_crystal_size_mid 0.20
_exptl_crystal_size_min 0.20
_refine_diff_density_max 0.493
_refine_diff_density_min -0.512
_refine_diff_density_rms 0.129
_refine_ls_extinction_method none
_refine_ls_goodness_of_fit_ref 1.249
_refine_ls_hydrogen_treatment constr
_refine_ls_matrix_type full
_refine_ls_number_parameters 235
_refine_ls_number_reflns 3004
_refine_ls_number_restraints 0
_refine_ls_restrained_S_all 1.249
_refine_ls_R_factor_all 0.0909
_refine_ls_R_factor_gt 0.0667
_refine_ls_shift/su_max 0.000
_refine_ls_shift/su_mean 0.000
_refine_ls_structure_factor_coef Fsqd
_refine_ls_weighting_details
;
 w=1/[\s^2^(Fo^2^)+(0.0957P)^2^+0.2017P]
 where P=(Fo^2^+2Fc^2^)/3
;
_refine_ls_weighting_scheme calc
_refine_ls_wR_factor_gt 0.1586
_refine_ls_wR_factor_ref 0.1989
_reflns_Friedel_coverage 0.000
_reflns_number_gt 2060
_reflns_number_total 3004
_reflns_threshold_expression 'I > 2\s(I)'
_cod_data_source_file ol7b00178_si_002.cif
_cod_data_source_block shelx
_cod_depositor_comments 'Adding full bibliography for 1545396--1545397.cif.'
_cod_original_cell_volume 853.17(8)
_cod_database_code 1545397
_shelx_space_group_comment
;
The symmetry employed for this shelxl refinement is uniquely defined
by the following loop, which should always be used as a source of
symmetry information in preference to the above space-group names.
They are only intended as comments.
;
_shelxl_version_number 2013-2

loop_
_space_group_symop_operation_xyz
'x, y, z'
'-x, -y, -z'

loop_
_atom_site_label
_atom_site_type_symbol
_atom_site_fract_x
_atom_site_fract_y
_atom_site_fract_z
_atom_site_U_iso_or_equiv
_atom_site_adp_type
_atom_site_occupancy
_atom_site_site_symmetry_order
_atom_site_calc_flag
_atom_site_refinement_flags_posn
_atom_site_refinement_flags_adp
F1 F 0.7447(3) 1.0021(2) 0.42913(17) 0.1016(8) Uani 1 1 d . .
F2 F 0.7211(4) 0.9338(3) 0.2583(2) 0.1234(10) Uani 1 1 d . .
F3 F 0.6545(4) 1.1257(2) 0.3349(2) 0.1243(10) Uani 1 1 d . .
O1 O 0.0814(2) 0.31115(18) -0.06594(13) 0.0486(5) Uani 1 1 d . .
O2 O -0.1304(3) 0.0863(2) -0.10457(16) 0.0642(6) Uani 1 1 d . .
N1 N 0.2214(3) 0.4562(2) 0.11177(15) 0.0416(5) Uani 1 1 d . .
C1 C 0.4916(4) 0.7714(3) -0.1279(2) 0.0562(7) Uani 1 1 d . .
H1 H 0.5539 0.8462 -0.1572 0.067 Uiso 1 1 calc R U
C2 C 0.5101(4) 0.7966(3) -0.0171(2) 0.0549(7) Uani 1 1 d . .
H2 H 0.5866 0.8884 0.0286 0.066 Uiso 1 1 calc R U
C3 C 0.4160(4) 0.6869(3) 0.0268(2) 0.0486(6) Uani 1 1 d . .
H3 H 0.4297 0.7049 0.1018 0.058 Uiso 1 1 calc R U
C4 C 0.3008(3) 0.5493(3) -0.04065(18) 0.0404(5) Uani 1 1 d . .
C5 C 0.1992(3) 0.4365(2) 0.00885(18) 0.0392(5) Uani 1 1 d . .
C6 C 0.1176(3) 0.3426(3) 0.15060(19) 0.0417(6) Uani 1 1 d . .
C7 C 0.1525(3) 0.3626(3) 0.2690(2) 0.0438(6) Uani 1 1 d . .
C8 C 0.1914(3) 0.4991(3) 0.3482(2) 0.0463(6) Uani 1 1 d . .
C9 C 0.2072(4) 0.6463(3) 0.3258(2) 0.0499(6) Uani 1 1 d . .
H9A H 0.1421 0.6998 0.3751 0.060 Uiso 1 1 calc R U
H9B H 0.1445 0.6284 0.2521 0.060 Uiso 1 1 calc R U
C10 C 0.4144(4) 0.7407(3) 0.3398(2) 0.0533(7) Uani 1 1 d . .
H10A H 0.4760 0.6903 0.2863 0.064 Uiso 1 1 calc R U
H10B H 0.4794 0.7505 0.4113 0.064 Uiso 1 1 calc R U
C11 C 0.4359(4) 0.8950(3) 0.3275(2) 0.0599(7) Uani 1 1 d . .
H11A H 0.3667 0.8847 0.2570 0.072 Uiso 1 1 calc R U
H11B H 0.3772 0.9460 0.3825 0.072 Uiso 1 1 calc R U
C12 C 0.6354(5) 0.9872(3) 0.3373(2) 0.0701(9) Uani 1 1 d . .
C13 C 0.1462(4) 0.2349(3) 0.3023(2) 0.0534(7) Uani 1 1 d . .
H13 H 0.1213 0.1442 0.2500 0.064 Uiso 1 1 calc R U
C14 C 0.1761(4) 0.2416(3) 0.4105(2) 0.0622(8) Uani 1 1 d . .
H14 H 0.1707 0.1559 0.4309 0.075 Uiso 1 1 calc R U
C15 C 0.2139(5) 0.3746(4) 0.4881(2) 0.0670(8) Uani 1 1 d . .
H15 H 0.2357 0.3798 0.5614 0.080 Uiso 1 1 calc R U
C16 C 0.2195(4) 0.5005(3) 0.4570(2) 0.0600(7) Uani 1 1 d . .
H16 H 0.2429 0.5899 0.5106 0.072 Uiso 1 1 calc R U
C17 C -0.0290(4) 0.1928(3) -0.0330(2) 0.0477(6) Uani 1 1 d . .
C18 C -0.0067(4) 0.2153(3) 0.0808(2) 0.0477(6) Uani 1 1 d . .
H18 H -0.0782 0.1419 0.1084 0.057 Uiso 1 1 calc R U
C19 C 0.3800(4) 0.6343(3) -0.1953(2) 0.0569(7) Uani 1 1 d . .
H19 H 0.3689 0.6163 -0.2703 0.068 Uiso 1 1 calc R U
C20 C 0.2849(4) 0.5240(3) -0.1524(2) 0.0493(6) Uani 1 1 d . .
H20 H 0.2097 0.4321 -0.1985 0.059 Uiso 1 1 calc R U

loop_
_atom_site_aniso_label
_atom_site_aniso_U_11
_atom_site_aniso_U_22
_atom_site_aniso_U_33
_atom_site_aniso_U_23
_atom_site_aniso_U_13
_atom_site_aniso_U_12
F1 0.0941(14) 0.0943(15) 0.0822(14) 0.0371(11) -0.0278(11) -0.0202(12)
F2 0.1068(18) 0.1164(19) 0.0965(17) 0.0026(14) 0.0311(14) -0.0223(15)
F3 0.148(2) 0.0582(13) 0.139(2) 0.0482(13) -0.0232(17) -0.0136(13)
O1 0.0511(10) 0.0383(9) 0.0459(10) 0.0048(7) -0.0014(7) 0.0070(7)
O2 0.0687(12) 0.0407(10) 0.0611(12) -0.0014(9) -0.0074(10) 0.0025(9)
N1 0.0416(10) 0.0364(10) 0.0431(11) 0.0094(8) 0.0045(8) 0.0093(8)
C1 0.0542(15) 0.0570(16) 0.0637(17) 0.0289(13) 0.0141(13) 0.0158(13)
C2 0.0578(15) 0.0406(14) 0.0626(16) 0.0134(12) 0.0071(12) 0.0117(12)
C3 0.0552(14) 0.0408(13) 0.0476(13) 0.0111(10) 0.0072(11) 0.0134(11)
C4 0.0380(11) 0.0392(12) 0.0448(13) 0.0098(10) 0.0041(9) 0.0160(10)
C5 0.0358(11) 0.0356(12) 0.0422(12) 0.0040(9) 0.0006(9) 0.0132(10)
C6 0.0366(11) 0.0367(12) 0.0501(13) 0.0105(10) 0.0040(9) 0.0114(9)
C7 0.0392(12) 0.0424(13) 0.0476(13) 0.0126(10) 0.0074(10) 0.0095(10)
C8 0.0426(12) 0.0441(13) 0.0480(14) 0.0091(11) 0.0059(10) 0.0115(11)
C9 0.0532(14) 0.0433(13) 0.0480(14) 0.0045(11) 0.0045(11) 0.0159(11)
C10 0.0552(15) 0.0432(14) 0.0528(15) 0.0111(11) -0.0043(12) 0.0083(12)
C11 0.0737(18) 0.0440(15) 0.0530(15) 0.0120(12) -0.0026(13) 0.0104(13)
C12 0.092(2) 0.0512(16) 0.0487(16) 0.0146(13) -0.0054(15) 0.0000(16)
C13 0.0567(15) 0.0462(14) 0.0559(15) 0.0171(12) 0.0110(12) 0.0116(12)
C14 0.0691(18) 0.0624(18) 0.0600(17) 0.0300(14) 0.0114(14) 0.0175(14)
C15 0.076(2) 0.073(2) 0.0500(16) 0.0218(14) 0.0094(14) 0.0176(16)
C16 0.0670(17) 0.0561(16) 0.0478(15) 0.0073(12) 0.0068(12) 0.0129(14)
C17 0.0463(13) 0.0344(12) 0.0554(15) 0.0063(10) 0.0006(11) 0.0100(10)
C18 0.0473(13) 0.0385(13) 0.0535(15) 0.0123(11) 0.0042(11) 0.0099(11)
C19 0.0581(15) 0.0671(18) 0.0465(14) 0.0222(13) 0.0091(12) 0.0160(14)
C20 0.0465(13) 0.0514(14) 0.0446(13) 0.0086(11) 0.0011(10) 0.0137(11)

loop_
_atom_type_symbol
_atom_type_description
_atom_type_scat_dispersion_real
_atom_type_scat_dispersion_imag
_atom_type_scat_source
C C 0.0181 0.0091 'International Tables Vol C Tables 4.2.6.8 and 6.1.1.4'
H H 0.0000 0.0000 'International Tables Vol C Tables 4.2.6.8 and 6.1.1.4'
N N 0.0311 0.0180 'International Tables Vol C Tables 4.2.6.8 and 6.1.1.4'
O O 0.0492 0.0322 'International Tables Vol C Tables 4.2.6.8 and 6.1.1.4'
F F 0.0727 0.0534 'International Tables Vol C Tables 4.2.6.8 and 6.1.1.4'

loop_
_geom_angle_atom_site_label_1
_geom_angle_atom_site_label_2
_geom_angle_atom_site_label_3
_geom_angle
C5 O1 C17 120.57(19)
C5 N1 C6 118.11(19)
C2 C1 C19 119.6(2)
C2 C1 H1 120.2
C19 C1 H1 120.2
C1 C2 C3 120.5(2)
C1 C2 H2 119.8
C3 C2 H2 119.8
C2 C3 C4 120.3(2)
C2 C3 H3 119.8
C4 C3 H3 119.8
C20 C4 C3 118.9(2)
C20 C4 C5 122.3(2)
C3 C4 C5 118.8(2)
N1 C5 O1 124.6(2)
N1 C5 C4 122.6(2)
O1 C5 C4 112.82(19)
C18 C6 N1 120.6(2)
C18 C6 C7 121.6(2)
N1 C6 C7 117.7(2)
C8 C7 C13 118.9(2)
C8 C7 C6 124.3(2)
C13 C7 C6 116.8(2)
C16 C8 C7 117.8(2)
C16 C8 C9 116.8(2)
C7 C8 C9 125.4(2)
C8 C9 C10 111.4(2)
C8 C9 H9A 109.3
C10 C9 H9A 109.3
C8 C9 H9B 109.3
C10 C9 H9B 109.3
H9A C9 H9B 108.0
C9 C10 C11 112.9(2)
C9 C10 H10A 109.0
C11 C10 H10A 109.0
C9 C10 H10B 109.0
C11 C10 H10B 109.0
H10A C10 H10B 107.8
C12 C11 C10 114.0(3)
C12 C11 H11A 108.8
C10 C11 H11A 108.8
C12 C11 H11B 108.8
C10 C11 H11B 108.8
H11A C11 H11B 107.6
F2 C12 F1 105.9(3)
F2 C12 F3 105.1(3)
F1 C12 F3 104.7(3)
F2 C12 C11 113.0(3)
F1 C12 C11 113.5(3)
F3 C12 C11 113.8(3)
C14 C13 C7 121.3(3)
C14 C13 H13 119.3
C7 C13 H13 119.3
C15 C14 C13 119.9(3)
C15 C14 H14 120.0
C13 C14 H14 120.0
C14 C15 C16 119.6(3)
C14 C15 H15 120.2
C16 C15 H15 120.2
C15 C16 C8 122.4(3)
C15 C16 H16 118.8
C8 C16 H16 118.8
O2 C17 O1 116.3(2)
O2 C17 C18 128.9(2)
O1 C17 C18 114.9(2)
C6 C18 C17 121.2(2)
C6 C18 H18 119.4
C17 C18 H18 119.4
C20 C19 C1 120.5(2)
C20 C19 H19 119.8
C1 C19 H19 119.8
C19 C20 C4 120.3(2)
C19 C20 H20 119.9
C4 C20 H20 119.9

loop_
_geom_bond_atom_site_label_1
_geom_bond_atom_site_label_2
_geom_bond_distance
F1 C12 1.325(3)
F2 C12 1.321(4)
F3 C12 1.330(4)
O1 C5 1.362(3)
O1 C17 1.397(3)
O2 C17 1.208(3)
N1 C5 1.281(3)
N1 C6 1.390(3)
C1 C2 1.374(4)
C1 C19 1.380(4)
C1 H1 0.9300
C2 C3 1.378(4)
C2 H2 0.9300
C3 C4 1.390(3)
C3 H3 0.9300
C4 C20 1.388(3)
C4 C5 1.466(3)
C6 C18 1.362(3)
C6 C7 1.478(3)
C7 C8 1.401(3)
C7 C13 1.408(3)
C8 C16 1.395(4)
C8 C9 1.513(3)
C9 C10 1.516(4)
C9 H9A 0.9700
C9 H9B 0.9700
C10 C11 1.521(4)
C10 H10A 0.9700
C10 H10B 0.9700
C11 C12 1.471(5)
C11 H11A 0.9700
C11 H11B 0.9700
C13 C14 1.375(4)
C13 H13 0.9300
C14 C15 1.369(4)
C14 H14 0.9300
C15 C16 1.377(4)
C15 H15 0.9300
C16 H16 0.9300
C17 C18 1.415(4)
C18 H18 0.9300
C19 C20 1.377(4)
C19 H19 0.9300
C20 H20 0.9300

loop_
_geom_hbond_atom_site_label_D
_geom_hbond_atom_site_label_H
_geom_hbond_atom_site_label_A
_geom_hbond_distance_DH
_geom_hbond_distance_HA
_geom_hbond_distance_DA
_geom_hbond_angle_DHA
_geom_hbond_site_symmetry_A
C11 H11A O2 0.97 2.63 3.569(3) 161.8 2_565
